data_4002010
loop_
_publ_author_name
'Macaluso, Robin T.'
'Nakatsuji, Satoru'
'Kuga, Kentaro'
'Thomas, Evan Lyle'
'Machida, Yo'
'Maeno, Yoshiteru'
'Fisk, Zachary'
'Chan, Julia Y.'

_publ_section_title
;
 Crystal Structure and Physical Properties of Polymorphs of LnAlB4(Ln =
 Yb, Lu)
;
_journal_issue 8
_journal_name_full 'Chemistry of Materials'
_journal_page_first 1918
_journal_paper_doi 10.1021/cm062244+
_journal_volume 19
_journal_year 2007
_chemical_formula_moiety 'Lu Al B4'
_chemical_formula_sum 'Al1.33 B5.33 Lu1.33'
_chemical_formula_weight 326.92
_chemical_name_systematic
; 
 ? 
;
_space_group_IT_number 65
_symmetry_cell_setting orthorhombic
_symmetry_space_group_name_Hall '-C 2 2'
_symmetry_space_group_name_H-M 'C m m m'
_atom_sites_solution_primary direct
_atom_sites_solution_secondary difmap
_audit_creation_method SHELXL-97
_cell_angle_alpha 90.00
_cell_angle_beta 90.00
_cell_angle_gamma 90.00
_cell_formula_units_Z 3
_cell_length_a 7.2890(3)
_cell_length_b 9.2860(5)
_cell_length_c 3.5040(2)
_cell_measurement_temperature 298(2)
_cell_volume 237.17(2)
_computing_cell_refinement 'Denzo and Scalepack (Otwinowski & Minor, 1997)'
_computing_data_collection 'COLLECT (Nonius, 2000)'
_computing_data_reduction 'Denzo and Scalepack (Otwinowski & Minor, 1997)'
_computing_publication_material 'SHELXL-97 (Sheldrick, 1997)'
_computing_structure_refinement 'SHELXL-97 (Sheldrick, 1997)'
_computing_structure_solution 'SHELXS-97 (Sheldrick, 1990)'
_diffrn_ambient_temperature 298(2)
_diffrn_measured_fraction_theta_full 0.991
_diffrn_measured_fraction_theta_max 0.991
_diffrn_measurement_device_type KappaCCD
_diffrn_measurement_method ' \w scans \k offsets'
_diffrn_radiation_monochromator graphite
_diffrn_radiation_source 'fine-focus sealed tube'
_diffrn_radiation_type MoK\a
_diffrn_radiation_wavelength 0.71073
_diffrn_reflns_av_R_equivalents 0.0459
_diffrn_reflns_av_sigmaI/netI 0.0400
_diffrn_reflns_limit_h_max 10
_diffrn_reflns_limit_h_min -9
_diffrn_reflns_limit_k_max 12
_diffrn_reflns_limit_k_min -12
_diffrn_reflns_limit_l_max 4
_diffrn_reflns_limit_l_min -4
_diffrn_reflns_number 351
_diffrn_reflns_theta_full 30.01
_diffrn_reflns_theta_max 30.01
_diffrn_reflns_theta_min 3.55
_diffrn_standards_decay_% none
_exptl_absorpt_coefficient_mu 41.583
_exptl_absorpt_correction_T_max 0.6812
_exptl_absorpt_correction_T_min 0.1465
_exptl_absorpt_correction_type multi-scan
_exptl_absorpt_process_details 'HKL Scalepack (Otwinowski & Minor 1997)'
_exptl_crystal_colour silver
_exptl_crystal_density_diffrn 6.867
_exptl_crystal_density_method 'not measured'
_exptl_crystal_description 'plate-shaped fragment'
_exptl_crystal_F_000 416
_exptl_crystal_size_max 0.08
_exptl_crystal_size_mid 0.02
_exptl_crystal_size_min 0.01
_refine_diff_density_max 4.599
_refine_diff_density_min -6.367
_refine_diff_density_rms 0.940
_refine_ls_extinction_coef 0.025(3)
_refine_ls_extinction_expression Fc^*^=kFc[1+0.001xFc^2^\l^3^/sin(2\q)]^-1/4^
_refine_ls_extinction_method SHELXL
_refine_ls_goodness_of_fit_ref 1.185
_refine_ls_hydrogen_treatment none
_refine_ls_matrix_type full
_refine_ls_number_parameters 20
_refine_ls_number_reflns 225
_refine_ls_number_restraints 0
_refine_ls_restrained_S_all 1.185
_refine_ls_R_factor_all 0.0410
_refine_ls_R_factor_gt 0.0410
_refine_ls_shift/su_max 0.000
_refine_ls_shift/su_mean 0.000
_refine_ls_structure_factor_coef Fsqd
_refine_ls_weighting_details 'calc w=1/[\s^2^(Fo^2^)+(0.0746P)^2^+0.0000P] where P=(Fo^2^+2Fc^2^)/3'
_refine_ls_weighting_scheme calc
_refine_ls_wR_factor_gt 0.0986
_refine_ls_wR_factor_ref 0.0986
_reflns_number_gt 225
_reflns_number_total 225
_reflns_threshold_expression >2sigma(I)
_cod_data_source_file cm062244%2Bsi20060915_025832.cif
_cod_data_source_block shelxl
_cod_database_code 4002010

loop_
_symmetry_equiv_pos_as_xyz
'x, y, z'
'-x, -y, z'
'x, -y, -z'
'-x, y, -z'
'x+1/2, y+1/2, z'
'-x+1/2, -y+1/2, z'
'x+1/2, -y+1/2, -z'
'-x+1/2, y+1/2, -z'
'-x, -y, -z'
'x, y, -z'
'-x, y, z'
'x, -y, z'
'-x+1/2, -y+1/2, -z'
'x+1/2, y+1/2, -z'
'-x+1/2, y+1/2, z'
'x+1/2, -y+1/2, z'

loop_
_atom_site_label
_atom_site_type_symbol
_atom_site_fract_x
_atom_site_fract_y
_atom_site_fract_z
_atom_site_U_iso_or_equiv
_atom_site_adp_type
_atom_site_occupancy
_atom_site_symmetry_multiplicity
_atom_site_calc_flag
_atom_site_refinement_flags
Lu1 Lu 0.0000 0.30040(5) 0.0000 0.0038(4) Uani 1 4 d S
Al1 Al 0.1802(6) 0.0000 0.0000 0.0038(9) Uani 1 4 d S
B1 B 0.120(2) 0.5000 0.5000 0.006(3) Uiso 1 4 d S
B2 B 0.2225(14) 0.1597(15) 0.5000 0.0038(17) Uani 1 2 d S
B3 B 0.0000 0.0906(18) 0.5000 0.006(3) Uiso 1 4 d S

loop_
_atom_site_aniso_label
_atom_site_aniso_U_11
_atom_site_aniso_U_22
_atom_site_aniso_U_33
_atom_site_aniso_U_23
_atom_site_aniso_U_13
_atom_site_aniso_U_12
Lu1 0.0049(5) 0.0057(6) 0.0009(6) 0.000 0.000 0.000
Al1 0.0057(17) 0.0045(19) 0.001(2) 0.000 0.000 0.000
B2 0.002(5) 0.007(5) 0.002(4) 0.000 0.000 0.001(4)

loop_
_atom_type_symbol
_atom_type_description
_atom_type_scat_dispersion_real
_atom_type_scat_dispersion_imag
_atom_type_scat_source
Al Al 0.0645 0.0514 'International Tables Vol C Tables 4.2.6.8 and 6.1.1.4'
B B 0.0013 0.0007 'International Tables Vol C Tables 4.2.6.8 and 6.1.1.4'
Lu Lu -0.4720 5.8584 'International Tables Vol C Tables 4.2.6.8 and 6.1.1.4'

loop_
_geom_angle_atom_site_label_1
_geom_angle_atom_site_label_2
_geom_angle_atom_site_label_3
_geom_angle
_geom_angle_site_symmetry_1
_geom_angle_site_symmetry_3
B3 Lu1 B3 83.9(5) . 1_554
B3 Lu1 B1 94.4(2) . 9_566
B3 Lu1 B1 161.1(4) 1_554 9_566
B3 Lu1 B1 161.1(4) . 1_554
B3 Lu1 B1 94.4(2) 1_554 1_554
B1 Lu1 B1 93.1(2) 9_566 1_554
B3 Lu1 B1 161.1(4) . 9_565
B3 Lu1 B1 94.4(2) 1_554 9_565
B1 Lu1 B1 81.1(2) 9_566 9_565
B1 Lu1 B1 37.7(7) 1_554 9_565
B3 Lu1 B1 94.4(2) . .
B3 Lu1 B1 161.1(4) 1_554 .
B1 Lu1 B1 37.7(7) 9_566 .
B1 Lu1 B1 81.1(2) 1_554 .
B1 Lu1 B1 93.1(2) 9_565 .
B3 Lu1 B2 70.6(3) . 13_556
B3 Lu1 B2 122.4(3) 1_554 13_556
B1 Lu1 B2 74.1(4) 9_566 13_556
B1 Lu1 B2 94.9(4) 1_554 13_556
B1 Lu1 B2 124.7(4) 9_565 13_556
B1 Lu1 B2 40.7(4) . 13_556
B3 Lu1 B2 122.4(3) . 7_455
B3 Lu1 B2 70.6(3) 1_554 7_455
B1 Lu1 B2 94.9(4) 9_566 7_455
B1 Lu1 B2 74.1(4) 1_554 7_455
B1 Lu1 B2 40.7(4) 9_565 7_455
B1 Lu1 B2 124.7(4) . 7_455
B2 Lu1 B2 164.2(6) 13_556 7_455
B3 Lu1 B2 70.6(3) . 7_456
B3 Lu1 B2 122.4(3) 1_554 7_456
B1 Lu1 B2 40.7(4) 9_566 7_456
B1 Lu1 B2 124.7(4) 1_554 7_456
B1 Lu1 B2 94.9(4) 9_565 7_456
B1 Lu1 B2 74.1(4) . 7_456
B2 Lu1 B2 97.0(3) 13_556 7_456
B2 Lu1 B2 80.9(3) 7_455 7_456
B3 Lu1 B2 122.4(3) . 13
B3 Lu1 B2 70.6(3) 1_554 13
B1 Lu1 B2 124.7(4) 9_566 13
B1 Lu1 B2 40.7(4) 1_554 13
B1 Lu1 B2 74.1(4) 9_565 13
B1 Lu1 B2 94.9(4) . 13
B2 Lu1 B2 80.9(3) 13_556 13
B2 Lu1 B2 97.0(3) 7_455 13
B2 Lu1 B2 164.2(6) 7_456 13
B3 Lu1 B2 38.1(3) . .
B3 Lu1 B2 94.2(3) 1_554 .
B1 Lu1 B2 96.0(3) 9_566 .
B1 Lu1 B2 123.8(4) 1_554 .
B1 Lu1 B2 160.3(4) 9_565 .
B1 Lu1 B2 73.7(3) . .
B2 Lu1 B2 37.1(6) 13_556 .
B2 Lu1 B2 158.36(17) 7_455 .
B2 Lu1 B2 95.43(17) 7_456 .
B2 Lu1 B2 92.13(19) 13 .
B3 Lu1 B2 94.2(3) . 11_554
B3 Lu1 B2 38.1(3) 1_554 11_554
B1 Lu1 B2 123.8(4) 9_566 11_554
B1 Lu1 B2 96.0(3) 1_554 11_554
B1 Lu1 B2 73.7(3) 9_565 11_554
B1 Lu1 B2 160.3(4) . 11_554
B2 Lu1 B2 158.36(17) 13_556 11_554
B2 Lu1 B2 37.1(6) 7_455 11_554
B2 Lu1 B2 92.13(19) 7_456 11_554
B2 Lu1 B2 95.43(17) 13 11_554
B2 Lu1 B2 122.6(6) . 11_554
B1 Al1 B1 100.4(7) 13_556 13
B1 Al1 B2 119.7(4) 13_556 3
B1 Al1 B2 48.2(3) 13 3
B1 Al1 B2 48.2(3) 13_556 3_556
B1 Al1 B2 119.7(4) 13 3_556
B2 Al1 B2 98.3(5) 3 3_556
B1 Al1 B2 119.7(4) 13_556 1_554
B1 Al1 B2 48.2(3) 13 1_554
B2 Al1 B2 79.6(5) 3 1_554
B2 Al1 B2 164.7(5) 3_556 1_554
B1 Al1 B2 48.2(3) 13_556 .
B1 Al1 B2 119.7(4) 13 .
B2 Al1 B2 164.7(5) 3 .
B2 Al1 B2 79.6(5) 3_556 .
B2 Al1 B2 98.3(5) 1_554 .
B1 Al1 B3 158.8(4) 13_556 9
B1 Al1 B3 77.6(3) 13 9
B2 Al1 B3 43.9(4) 3 9
B2 Al1 B3 114.2(5) 3_556 9
B2 Al1 B3 74.9(4) 1_554 9
B2 Al1 B3 150.4(4) . 9
B1 Al1 B3 158.8(4) 13_556 1_554
B1 Al1 B3 77.6(3) 13 1_554
B2 Al1 B3 74.9(4) 3 1_554
B2 Al1 B3 150.4(4) 3_556 1_554
B2 Al1 B3 43.9(4) 1_554 1_554
B2 Al1 B3 114.2(5) . 1_554
B3 Al1 B3 42.0(8) 9 1_554
B1 Al1 B3 77.6(3) 13_556 9_556
B1 Al1 B3 158.8(4) 13 9_556
B2 Al1 B3 114.2(5) 3 9_556
B2 Al1 B3 43.9(4) 3_556 9_556
B2 Al1 B3 150.4(4) 1_554 9_556
B2 Al1 B3 74.9(4) . 9_556
B3 Al1 B3 96.6(4) 9 9_556
B3 Al1 B3 111.9(3) 1_554 9_556
B1 Al1 B3 77.6(3) 13_556 .
B1 Al1 B3 158.8(4) 13 .
B2 Al1 B3 150.4(4) 3 .
B2 Al1 B3 74.9(4) 3_556 .
B2 Al1 B3 114.2(5) 1_554 .
B2 Al1 B3 43.9(4) . .
B3 Al1 B3 111.9(3) 9 .
B3 Al1 B3 96.6(4) 1_554 .
B3 Al1 B3 42.0(8) 9_556 .
B1 Al1 Al1 129.8(4) 13_556 9
B1 Al1 Al1 129.8(4) 13 9
B2 Al1 Al1 97.7(3) 3 9
B2 Al1 Al1 97.7(3) 3_556 9
B2 Al1 Al1 97.7(3) 1_554 9
B2 Al1 Al1 97.7(3) . 9
B3 Al1 Al1 55.95(13) 9 9
B3 Al1 Al1 55.95(13) 1_554 9
B3 Al1 Al1 55.95(13) 9_556 9
B3 Al1 Al1 55.95(13) . 9
B1 Al1 Lu1 59.9(3) 13_556 13
B1 Al1 Lu1 59.9(3) 13 13
B2 Al1 Lu1 107.1(3) 3 13
B2 Al1 Lu1 107.1(3) 3_556 13
B2 Al1 Lu1 59.8(3) 1_554 13
B2 Al1 Lu1 59.8(3) . 13
B3 Al1 Lu1 131.4(2) 9 13
B3 Al1 Lu1 102.4(3) 1_554 13
B3 Al1 Lu1 131.4(2) 9_556 13
B3 Al1 Lu1 102.4(3) . 13
Al1 Al1 Lu1 141.51(5) 9 13
B1 B1 B2 127.8(6) 9_566 15
B1 B1 B2 127.8(6) 9_566 13_556
B2 B1 B2 104.3(11) 15 13_556
B1 B1 Al1 129.8(4) 9_566 13_556
B2 B1 Al1 66.9(5) 15 13_556
B2 B1 Al1 66.9(5) 13_556 13_556
B1 B1 Al1 129.8(4) 9_566 13
B2 B1 Al1 66.9(5) 15 13
B2 B1 Al1 66.9(5) 13_556 13
Al1 B1 Al1 100.4(7) 13_556 13
B1 B1 Lu1 71.1(4) 9_566 9_566
B2 B1 Lu1 69.8(3) 15 9_566
B2 B1 Lu1 137.9(3) 13_556 9_566
Al1 B1 Lu1 72.99(8) 13_556 9_566
Al1 B1 Lu1 134.9(3) 13 9_566
B1 B1 Lu1 71.1(4) 9_566 1_556
B2 B1 Lu1 137.9(3) 15 1_556
B2 B1 Lu1 69.8(3) 13_556 1_556
Al1 B1 Lu1 72.99(8) 13_556 1_556
Al1 B1 Lu1 134.9(3) 13 1_556
Lu1 B1 Lu1 86.9(2) 9_566 1_556
B1 B1 Lu1 71.1(4) 9_566 9_565
B2 B1 Lu1 69.8(3) 15 9_565
B2 B1 Lu1 137.9(3) 13_556 9_565
Al1 B1 Lu1 134.9(3) 13_556 9_565
Al1 B1 Lu1 72.99(8) 13 9_565
Lu1 B1 Lu1 81.1(2) 9_566 9_565
Lu1 B1 Lu1 142.3(7) 1_556 9_565
B1 B1 Lu1 71.1(4) 9_566 .
B2 B1 Lu1 137.9(3) 15 .
B2 B1 Lu1 69.8(3) 13_556 .
Al1 B1 Lu1 134.9(3) 13_556 .
Al1 B1 Lu1 72.99(8) 13 .
Lu1 B1 Lu1 142.3(7) 9_566 .
Lu1 B1 Lu1 81.1(2) 1_556 .
Lu1 B1 Lu1 86.9(2) 9_565 .
B2 B2 B3 125.0(10) 13_556 .
B2 B2 B1 128.7(10) 13_556 13_556
B3 B2 B1 106.3(10) . 13_556
B2 B2 Al1 130.8(3) 13_556 .
B3 B2 Al1 68.9(5) . .
B1 B2 Al1 64.9(4) 13_556 .
B2 B2 Al1 130.8(3) 13_556 1_556
B3 B2 Al1 68.9(5) . 1_556
B1 B2 Al1 64.9(4) 13_556 1_556
Al1 B2 Al1 98.3(5) . 1_556
B2 B2 Lu1 72.1(5) 13_556 13_556
B3 B2 Lu1 138.3(3) . 13_556
B1 B2 Lu1 69.5(4) 13_556 13_556
Al1 B2 Lu1 132.7(5) . 13_556
Al1 B2 Lu1 72.36(17) 1_556 13_556
B2 B2 Lu1 72.1(5) 13_556 13
B3 B2 Lu1 138.3(3) . 13
B1 B2 Lu1 69.5(4) 13_556 13
Al1 B2 Lu1 72.36(17) . 13
Al1 B2 Lu1 132.7(5) 1_556 13
Lu1 B2 Lu1 80.9(3) 13_556 13
B2 B2 Lu1 70.8(5) 13_556 .
B3 B2 Lu1 67.8(4) . .
B1 B2 Lu1 138.1(3) 13_556 .
Al1 B2 Lu1 74.99(15) . .
Al1 B2 Lu1 135.6(5) 1_556 .
Lu1 B2 Lu1 142.9(6) 13_556 .
Lu1 B2 Lu1 87.87(19) 13 .
B2 B2 Lu1 70.8(5) 13_556 1_556
B3 B2 Lu1 67.8(4) . 1_556
B1 B2 Lu1 138.1(3) 13_556 1_556
Al1 B2 Lu1 135.6(5) . 1_556
Al1 B2 Lu1 74.99(15) 1_556 1_556
Lu1 B2 Lu1 87.87(19) 13_556 1_556
Lu1 B2 Lu1 142.9(6) 13 1_556
Lu1 B2 Lu1 80.1(3) . 1_556
B3 B3 B2 111.6(7) 9_556 11
B3 B3 B2 111.6(7) 9_556 .
B2 B3 B2 136.8(13) 11 .
B3 B3 Al1 69.0(4) 9_556 .
B2 B3 Al1 130.74(10) 11 .
B2 B3 Al1 67.1(3) . .
B3 B3 Al1 69.0(4) 9_556 9
B2 B3 Al1 67.1(3) 11 9
B2 B3 Al1 130.74(11) . 9
Al1 B3 Al1 68.1(3) . 9
B3 B3 Al1 69.0(4) 9_556 1_556
B2 B3 Al1 130.74(11) 11 1_556
B2 B3 Al1 67.1(3) . 1_556
Al1 B3 Al1 96.6(4) . 1_556
Al1 B3 Al1 138.0(8) 9 1_556
B3 B3 Al1 69.0(4) 9_556 9_556
B2 B3 Al1 67.1(3) 11 9_556
B2 B3 Al1 130.74(10) . 9_556
Al1 B3 Al1 138.0(8) . 9_556
Al1 B3 Al1 96.6(4) 9 9_556
Al1 B3 Al1 68.1(3) 1_556 9_556
B3 B3 Lu1 138.0(3) 9_556 .
B2 B3 Lu1 74.1(5) 11 .
B2 B3 Lu1 74.1(5) . .
Al1 B3 Lu1 76.54(15) . .
Al1 B3 Lu1 76.54(15) 9 .
Al1 B3 Lu1 140.0(4) 1_556 .
Al1 B3 Lu1 140.0(4) 9_556 .
B3 B3 Lu1 138.0(3) 9_556 1_556
B2 B3 Lu1 74.1(5) 11 1_556
B2 B3 Lu1 74.1(5) . 1_556
Al1 B3 Lu1 140.0(4) . 1_556
Al1 B3 Lu1 140.0(4) 9 1_556
Al1 B3 Lu1 76.54(15) 1_556 1_556
Al1 B3 Lu1 76.54(15) 9_556 1_556
Lu1 B3 Lu1 83.9(5) . 1_556

loop_
_geom_bond_atom_site_label_1
_geom_bond_atom_site_label_2
_geom_bond_distance
_geom_bond_site_symmetry_2
Lu1 B3 2.620(13) .
Lu1 B3 2.620(13) 1_554
Lu1 B1 2.695(6) 9_566
Lu1 B1 2.695(6) 1_554
Lu1 B1 2.695(6) 9_565
Lu1 B1 2.695(6) .
Lu1 B2 2.701(8) 13_556
Lu1 B2 2.701(8) 7_455
Lu1 B2 2.701(8) 7_456
Lu1 B2 2.701(8) 13
Lu1 B2 2.722(8) .
Lu1 B2 2.722(8) 11_554
Al1 B1 2.281(12) 13_556
Al1 B1 2.281(12) 13
Al1 B2 2.316(9) 3
Al1 B2 2.316(9) 3_556
Al1 B2 2.316(9) 1_554
Al1 B2 2.316(9) .
Al1 B3 2.346(7) 9
Al1 B3 2.346(7) 1_554
Al1 B3 2.346(7) 9_556
Al1 B3 2.346(7) .
Al1 Al1 2.627(9) 9
Al1 Lu1 2.978(3) 13
B1 B1 1.74(4) 9_566
B1 B2 1.877(16) 15
B1 B2 1.877(16) 13_556
B1 Al1 2.281(12) 13_556
B1 Al1 2.281(12) 13
B1 Lu1 2.695(6) 9_566
B1 Lu1 2.695(6) 1_556
B1 Lu1 2.695(6) 9_565
B2 B2 1.72(3) 13_556
B2 B3 1.744(14) .
B2 B1 1.877(16) 13_556
B2 Al1 2.316(9) 1_556
B2 Lu1 2.701(8) 13_556
B2 Lu1 2.701(8) 13
B2 Lu1 2.722(8) 1_556
B3 B3 1.68(3) 9_556
B3 B2 1.744(14) 11
B3 Al1 2.346(7) 9
B3 Al1 2.346(7) 1_556
B3 Al1 2.346(7) 9_556
B3 Lu1 2.620(13) 1_556
